data_7026769
loop_
_publ_author_name
'Kennedy, Alan R.'
'Mulvey, Robert E.'
'Robertson, Stuart D.'

_publ_section_title
;
 N-Heterocyclic carbene stabilized adducts of alkyl magnesium amide,
 bisalkyl magnesium and Grignard reagents: trapping oligomeric organo
 s-block fragments with NHCs.
;
_journal_issue 38
_journal_name_full 'Dalton transactions (Cambridge, England : 2003)'
_journal_page_first 9091
_journal_page_last 9099
_journal_paper_doi 10.1039/c0dt00693a
_journal_volume 39
_journal_year 2010
_chemical_formula_moiety 'C20 H54 Mg2 N2 Si4'
_chemical_formula_sum 'C20 H54 Mg2 N2 Si4'
_chemical_formula_weight 483.63
_chemical_name_systematic
;
?
;
_space_group_IT_number 15
_symmetry_cell_setting monoclinic
_symmetry_space_group_name_Hall '-C 2yc'
_symmetry_space_group_name_H-M 'C 1 2/c 1'
_atom_sites_solution_hydrogens geom
_atom_sites_solution_primary direct
_atom_sites_solution_secondary difmap
_audit_creation_method SHELXL-97
_cell_angle_alpha 90.00
_cell_angle_beta 92.001(3)
_cell_angle_gamma 90.00
_cell_formula_units_Z 4
_cell_length_a 16.3833(5)
_cell_length_b 11.1092(3)
_cell_length_c 17.1805(5)
_cell_measurement_reflns_used 7374
_cell_measurement_temperature 123(2)
_cell_measurement_theta_max 30.2143
_cell_measurement_theta_min 3.2084
_cell_volume 3125.04(16)
_computing_cell_refinement
;
CrysAlisPro, Oxford Diffraction Ltd.,
Version 1.171.33.55 (release 05-01-2010 CrysAlis171 .NET)
(compiled Jan 5 2010,16:28:46)
;
_computing_data_collection
;
CrysAlisPro, Oxford Diffraction Ltd.,
Version 1.171.33.55 (release 05-01-2010 CrysAlis171 .NET)
(compiled Jan 5 2010,16:28:46)
;
_computing_data_reduction
;
CrysAlisPro, Oxford Diffraction Ltd.,
Version 1.171.33.55 (release 05-01-2010 CrysAlis171 .NET)
(compiled Jan 5 2010,16:28:46)
;
_computing_structure_refinement 'SHELXL-97 (Sheldrick, 1997)'
_computing_structure_solution 'SHELXS-97 (Sheldrick, 1990)'
_diffrn_ambient_temperature 123(2)
_diffrn_measured_fraction_theta_full 0.999
_diffrn_measured_fraction_theta_max 0.911
_diffrn_measurement_device_type 'Oxford Diffraction Xcalibur, Eos'
_diffrn_measurement_method 'omega scans'
_diffrn_radiation_monochromator graphite
_diffrn_radiation_source 'fine-focus sealed tube'
_diffrn_radiation_type MoK\a
_diffrn_radiation_wavelength 0.71073
_diffrn_reflns_av_R_equivalents 0.0264
_diffrn_reflns_av_sigmaI/netI 0.0325
_diffrn_reflns_limit_h_max 20
_diffrn_reflns_limit_h_min -22
_diffrn_reflns_limit_k_max 15
_diffrn_reflns_limit_k_min -15
_diffrn_reflns_limit_l_max 24
_diffrn_reflns_limit_l_min -22
_diffrn_reflns_number 11966
_diffrn_reflns_theta_full 27.50
_diffrn_reflns_theta_max 30.28
_diffrn_reflns_theta_min 3.21
_exptl_absorpt_coefficient_mu 0.240
_exptl_absorpt_correction_T_max 1.00000
_exptl_absorpt_correction_T_min 0.85798
_exptl_absorpt_correction_type multi-scan
_exptl_absorpt_process_details
;
CrysAlisPro, Oxford Diffraction Ltd.,
Version 1.171.33.55 (release 05-01-2010 CrysAlis171 .NET)
(compiled Jan 5 2010,16:28:46)
Empirical absorption correction using spherical harmonics,
implemented in SCALE3 ABSPACK scaling algorithm.
;
_exptl_crystal_colour colourless
_exptl_crystal_density_diffrn 1.028
_exptl_crystal_density_method 'not measured'
_exptl_crystal_description block
_exptl_crystal_F_000 1072
_exptl_crystal_size_max 0.30
_exptl_crystal_size_mid 0.26
_exptl_crystal_size_min 0.14
_refine_diff_density_max 0.694
_refine_diff_density_min -0.268
_refine_diff_density_rms 0.062
_refine_ls_extinction_method none
_refine_ls_goodness_of_fit_ref 1.075
_refine_ls_hydrogen_treatment mixed
_refine_ls_matrix_type full
_refine_ls_number_parameters 143
_refine_ls_number_reflns 4261
_refine_ls_number_restraints 0
_refine_ls_restrained_S_all 1.075
_refine_ls_R_factor_all 0.0587
_refine_ls_R_factor_gt 0.0466
_refine_ls_shift/su_max 0.000
_refine_ls_shift/su_mean 0.000
_refine_ls_structure_factor_coef Fsqd
_refine_ls_weighting_details 'calc w=1/[\s^2^(Fo^2^)+(0.0565P)^2^+3.5350P] where P=(Fo^2^+2Fc^2^)/3'
_refine_ls_weighting_scheme calc
_refine_ls_wR_factor_gt 0.1183
_refine_ls_wR_factor_ref 0.1224
_reflns_number_gt 3413
_reflns_number_total 4261
_reflns_threshold_expression >2sigma(I)
_cod_data_source_file c0dt00693a.txt
_cod_data_source_block nBuMgHMDS
_cod_original_sg_symbol_H-M 'C 2/c'
_cod_database_code 7026769

loop_
_symmetry_equiv_pos_as_xyz
'x, y, z'
'-x, y, -z+1/2'
'x+1/2, y+1/2, z'
'-x+1/2, y+1/2, -z+1/2'
'-x, -y, -z'
'x, -y, z-1/2'
'-x+1/2, -y+1/2, -z'
'x+1/2, -y+1/2, z-1/2'

loop_
_atom_site_label
_atom_site_type_symbol
_atom_site_fract_x
_atom_site_fract_y
_atom_site_fract_z
_atom_site_U_iso_or_equiv
_atom_site_adp_type
_atom_site_occupancy
_atom_site_symmetry_multiplicity
_atom_site_calc_flag
_atom_site_refinement_flags
Si1 Si 0.04308(3) 0.69432(5) 0.17336(3) 0.02345(13) Uani 1 1 d .
Si2 Si 0.06920(3) 0.25951(4) 0.19551(3) 0.02145(13) Uani 1 1 d .
Mg1 Mg 0.06838(4) 0.47920(6) 0.30593(3) 0.02084(15) Uani 1 1 d .
N1 N 0.0000 0.34136(18) 0.2500 0.0192(4) Uani 1 2 d S
N2 N 0.0000 0.61721(19) 0.2500 0.0198(4) Uani 1 2 d S
C1 C 0.11230(13) 0.12420(18) 0.24739(12) 0.0323(4) Uani 1 1 d .
H1A H 0.1492 0.0815 0.2132 0.048 Uiso 1 1 calc R
H1B H 0.0677 0.0705 0.2614 0.048 Uiso 1 1 calc R
H1C H 0.1426 0.1498 0.2947 0.048 Uiso 1 1 calc R
C4 C 0.03534(13) 0.59484(18) 0.08463(10) 0.0284(4) Uani 1 1 d .
H4A H -0.0207 0.5965 0.0629 0.043 Uiso 1 1 calc R
H4B H 0.0499 0.5121 0.0993 0.043 Uiso 1 1 calc R
H4C H 0.0728 0.6241 0.0456 0.043 Uiso 1 1 calc R
C10 C 0.17490(13) 0.4706(2) 0.37829(13) 0.0357(5) Uani 1 1 d .
C3 C 0.16148(12) 0.3545(2) 0.17722(13) 0.0343(5) Uani 1 1 d .
H3A H 0.1930 0.3176 0.1360 0.051 Uiso 1 1 calc R
H3B H 0.1956 0.3600 0.2251 0.051 Uiso 1 1 calc R
H3C H 0.1440 0.4353 0.1610 0.051 Uiso 1 1 calc R
C2 C 0.02162(14) 0.2136(2) 0.09937(12) 0.0359(5) Uani 1 1 d .
H2A H 0.0642 0.1846 0.0653 0.054 Uiso 1 1 calc R
H2B H -0.0061 0.2829 0.0751 0.054 Uiso 1 1 calc R
H2C H -0.0181 0.1492 0.1074 0.054 Uiso 1 1 calc R
C11 C 0.19646(14) 0.5675(2) 0.43724(13) 0.0396(5) Uani 1 1 d .
H11A H 0.1551 0.5669 0.4779 0.047 Uiso 1 1 calc R
H11B H 0.1931 0.6466 0.4108 0.047 Uiso 1 1 calc R
C5 C -0.01188(18) 0.83492(19) 0.14323(13) 0.0437(6) Uani 1 1 d .
H5A H -0.0085 0.8934 0.1859 0.066 Uiso 1 1 calc R
H5B H -0.0693 0.8162 0.1307 0.066 Uiso 1 1 calc R
H5C H 0.0134 0.8690 0.0973 0.066 Uiso 1 1 calc R
C6 C 0.15254(15) 0.7302(2) 0.19642(14) 0.0449(6) Uani 1 1 d .
H6A H 0.1563 0.7854 0.2409 0.067 Uiso 1 1 calc R
H6B H 0.1766 0.7684 0.1511 0.067 Uiso 1 1 calc R
H6C H 0.1822 0.6559 0.2093 0.067 Uiso 1 1 calc R
C12 C 0.28148(15) 0.5554(3) 0.47717(15) 0.0553(8) Uani 1 1 d .
H12A H 0.3227 0.5538 0.4364 0.066 Uiso 1 1 calc R
H12B H 0.2920 0.6282 0.5093 0.066 Uiso 1 1 calc R
C13 C 0.29383(19) 0.4477(3) 0.52751(17) 0.0665(9) Uani 1 1 d .
H13A H 0.3489 0.4497 0.5517 0.100 Uiso 1 1 calc R
H13B H 0.2874 0.3747 0.4959 0.100 Uiso 1 1 calc R
H13C H 0.2534 0.4478 0.5682 0.100 Uiso 1 1 calc R
H10A H 0.1877(17) 0.394(3) 0.4142(17) 0.058(8) Uiso 1 1 d .
H10B H 0.218(2) 0.469(3) 0.3444(19) 0.070(10) Uiso 1 1 d .

loop_
_atom_site_aniso_label
_atom_site_aniso_U_11
_atom_site_aniso_U_22
_atom_site_aniso_U_33
_atom_site_aniso_U_23
_atom_site_aniso_U_13
_atom_site_aniso_U_12
Si1 0.0270(3) 0.0210(2) 0.0222(2) 0.00273(18) -0.00161(19) -0.0030(2)
Si2 0.0223(2) 0.0210(2) 0.0210(2) 0.00083(18) 0.00020(17) 0.00390(19)
Mg1 0.0183(3) 0.0214(3) 0.0224(3) 0.0002(2) -0.0051(2) 0.0001(2)
N1 0.0182(10) 0.0179(9) 0.0214(9) 0.000 -0.0010(7) 0.000
N2 0.0199(10) 0.0199(10) 0.0192(9) 0.000 -0.0026(7) 0.000
C1 0.0328(11) 0.0265(10) 0.0375(11) 0.0055(8) -0.0005(8) 0.0089(8)
C4 0.0334(10) 0.0306(10) 0.0212(8) -0.0002(7) 0.0004(7) 0.0017(8)
C10 0.0247(10) 0.0485(13) 0.0331(10) -0.0039(10) -0.0095(8) 0.0041(9)
C3 0.0239(10) 0.0374(11) 0.0418(11) 0.0068(9) 0.0068(8) 0.0034(8)
C2 0.0378(12) 0.0456(12) 0.0243(9) -0.0054(9) -0.0017(8) 0.0092(10)
C11 0.0353(12) 0.0444(13) 0.0381(11) 0.0000(10) -0.0109(9) -0.0052(10)
C5 0.0735(18) 0.0233(10) 0.0342(11) 0.0051(8) -0.0007(11) 0.0078(11)
C6 0.0362(12) 0.0587(15) 0.0397(12) 0.0049(11) -0.0001(10) -0.0235(11)
C12 0.0309(12) 0.097(2) 0.0372(12) -0.0001(14) -0.0104(10) -0.0161(14)
C13 0.0495(16) 0.101(3) 0.0478(15) 0.0028(16) -0.0145(13) 0.0155(17)

loop_
_atom_type_symbol
_atom_type_description
_atom_type_scat_dispersion_real
_atom_type_scat_dispersion_imag
_atom_type_scat_source
C C 0.0033 0.0016 'International Tables Vol C Tables 4.2.6.8 and 6.1.1.4'
H H 0.0000 0.0000 'International Tables Vol C Tables 4.2.6.8 and 6.1.1.4'
N N 0.0061 0.0033 'International Tables Vol C Tables 4.2.6.8 and 6.1.1.4'
Mg Mg 0.0486 0.0363 'International Tables Vol C Tables 4.2.6.8 and 6.1.1.4'
Si Si 0.0817 0.0704 'International Tables Vol C Tables 4.2.6.8 and 6.1.1.4'

loop_
_geom_angle_atom_site_label_1
_geom_angle_atom_site_label_2
_geom_angle_atom_site_label_3
_geom_angle
_geom_angle_site_symmetry_1
_geom_angle_site_symmetry_3
N2 Si1 C6 110.90(8) . .
N2 Si1 C5 114.65(10) . .
C6 Si1 C5 109.30(12) . .
N2 Si1 C4 107.80(9) . .
C6 Si1 C4 109.53(11) . .
C5 Si1 C4 104.37(10) . .
C6 Si1 Mg1 136.13(9) . 2
C5 Si1 Mg1 113.88(9) . 2
C4 Si1 Mg1 66.99(7) . 2
N1 Si2 C2 110.85(7) . .
N1 Si2 C1 113.76(8) . .
C2 Si2 C1 109.85(10) . .
N1 Si2 C3 109.74(9) . .
C2 Si2 C3 108.54(11) . .
C1 Si2 C3 103.77(10) . .
C2 Si2 Mg1 138.23(7) . .
C1 Si2 Mg1 110.56(7) . .
C3 Si2 Mg1 71.35(7) . .
N1 Mg1 C10 130.62(8) . .
N1 Mg1 N2 93.15(6) . .
C10 Mg1 N2 135.76(8) . .
N1 Mg1 Mg1 46.56(4) . 2
C10 Mg1 Mg1 174.06(8) . 2
N2 Mg1 Mg1 46.59(4) . 2
N1 Mg1 Si1 108.23(4) . 2
C10 Mg1 Si1 117.08(7) . 2
N2 Mg1 Si1 33.86(2) . 2
Mg1 Mg1 Si1 67.903(18) 2 2
N1 Mg1 Si2 32.95(2) . .
C10 Mg1 Si2 107.74(7) . .
N2 Mg1 Si2 107.92(4) . .
Mg1 Mg1 Si2 67.244(17) 2 .
Si1 Mg1 Si2 135.14(2) 2 .
Si2 N1 Si2 117.39(12) 2 .
Si2 N1 Mg1 118.50(3) 2 .
Si2 N1 Mg1 106.10(3) . .
Si2 N1 Mg1 106.10(3) 2 2
Si2 N1 Mg1 118.50(3) . 2
Mg1 N1 Mg1 86.89(8) . 2
Si1 N2 Si1 121.04(12) 2 .
Si1 N2 Mg1 118.63(4) 2 2
Si1 N2 Mg1 103.64(3) . 2
Si1 N2 Mg1 103.64(3) 2 .
Si1 N2 Mg1 118.63(4) . .
Mg1 N2 Mg1 86.81(8) 2 .
Si2 C1 H1A 109.5 . .
Si2 C1 H1B 109.5 . .
H1A C1 H1B 109.5 . .
Si2 C1 H1C 109.5 . .
H1A C1 H1C 109.5 . .
H1B C1 H1C 109.5 . .
Si1 C4 H4A 109.5 . .
Si1 C4 H4B 109.5 . .
H4A C4 H4B 109.5 . .
Si1 C4 H4C 109.5 . .
H4A C4 H4C 109.5 . .
H4B C4 H4C 109.5 . .
C11 C10 Mg1 122.13(16) . .
C11 C10 H10A 98.2(15) . .
Mg1 C10 H10A 121.3(16) . .
C11 C10 H10B 106(2) . .
Mg1 C10 H10B 105(2) . .
H10A C10 H10B 102(2) . .
Si2 C3 H3A 109.5 . .
Si2 C3 H3B 109.5 . .
H3A C3 H3B 109.5 . .
Si2 C3 H3C 109.5 . .
H3A C3 H3C 109.5 . .
H3B C3 H3C 109.5 . .
Si2 C2 H2A 109.5 . .
Si2 C2 H2B 109.5 . .
H2A C2 H2B 109.5 . .
Si2 C2 H2C 109.5 . .
H2A C2 H2C 109.5 . .
H2B C2 H2C 109.5 . .
C10 C11 C12 115.1(2) . .
C10 C11 H11A 108.5 . .
C12 C11 H11A 108.5 . .
C10 C11 H11B 108.5 . .
C12 C11 H11B 108.5 . .
H11A C11 H11B 107.5 . .
Si1 C5 H5A 109.5 . .
Si1 C5 H5B 109.5 . .
H5A C5 H5B 109.5 . .
Si1 C5 H5C 109.5 . .
H5A C5 H5C 109.5 . .
H5B C5 H5C 109.5 . .
Si1 C6 H6A 109.5 . .
Si1 C6 H6B 109.5 . .
H6A C6 H6B 109.5 . .
Si1 C6 H6C 109.5 . .
H6A C6 H6C 109.5 . .
H6B C6 H6C 109.5 . .
C13 C12 C11 115.6(2) . .
C13 C12 H12A 108.4 . .
C11 C12 H12A 108.4 . .
C13 C12 H12B 108.4 . .
C11 C12 H12B 108.4 . .
H12A C12 H12B 107.4 . .
C12 C13 H13A 109.5 . .
C12 C13 H13B 109.5 . .
H13A C13 H13B 109.5 . .
C12 C13 H13C 109.5 . .
H13A C13 H13C 109.5 . .
H13B C13 H13C 109.5 . .

loop_
_geom_bond_atom_site_label_1
_geom_bond_atom_site_label_2
_geom_bond_distance
_geom_bond_site_symmetry_2
Si1 N2 1.7408(11) .
Si1 C6 1.866(2) .
Si1 C5 1.867(2) .
Si1 C4 1.8836(19) .
Si1 Mg1 3.0361(8) 2
Si2 N1 1.7500(12) .
Si2 C2 1.872(2) .
Si2 C1 1.8731(19) .
Si2 C3 1.879(2) .
Si2 Mg1 3.0915(8) .
Mg1 N1 2.1090(16) .
Mg1 C10 2.109(2) .
Mg1 N2 2.1104(16) .
Mg1 Mg1 2.9005(11) 2
Mg1 Si1 3.0361(8) 2
N1 Si2 1.7500(12) 2
N1 Mg1 2.1090(16) 2
N2 Si1 1.7408(11) 2
N2 Mg1 2.1105(16) 2
C1 H1A 0.9800 .
C1 H1B 0.9800 .
C1 H1C 0.9800 .
C4 H4A 0.9800 .
C4 H4B 0.9800 .
C4 H4C 0.9800 .
C10 C11 1.512(3) .
C10 H10A 1.07(3) .
C10 H10B 0.92(3) .
C3 H3A 0.9800 .
C3 H3B 0.9800 .
C3 H3C 0.9800 .
C2 H2A 0.9800 .
C2 H2B 0.9800 .
C2 H2C 0.9800 .
C11 C12 1.537(3) .
C11 H11A 0.9900 .
C11 H11B 0.9900 .
C5 H5A 0.9800 .
C5 H5B 0.9800 .
C5 H5C 0.9800 .
C6 H6A 0.9800 .
C6 H6B 0.9800 .
C6 H6C 0.9800 .
C12 C13 1.486(4) .
C12 H12A 0.9900 .
C12 H12B 0.9900 .
C13 H13A 0.9800 .
C13 H13B 0.9800 .
C13 H13C 0.9800 .

loop_
_geom_torsion_atom_site_label_1
_geom_torsion_atom_site_label_2
_geom_torsion_atom_site_label_3
_geom_torsion_atom_site_label_4
_geom_torsion
_geom_torsion_site_symmetry_1
_geom_torsion_site_symmetry_4
C2 Si2 Mg1 N1 61.65(13) . .
C1 Si2 Mg1 N1 -102.96(10) . .
C3 Si2 Mg1 N1 158.89(10) . .
N1 Si2 Mg1 C10 139.75(10) . .
C2 Si2 Mg1 C10 -158.60(14) . .
C1 Si2 Mg1 C10 36.79(11) . .
C3 Si2 Mg1 C10 -61.36(11) . .
N1 Si2 Mg1 N2 -66.87(7) . .
C2 Si2 Mg1 N2 -5.22(13) . .
C1 Si2 Mg1 N2 -169.83(8) . .
C3 Si2 Mg1 N2 92.02(8) . .
N1 Si2 Mg1 Mg1 -43.63(6) . 2
C2 Si2 Mg1 Mg1 18.02(12) . 2
C1 Si2 Mg1 Mg1 -146.59(8) . 2
C3 Si2 Mg1 Mg1 115.26(7) . 2
N1 Si2 Mg1 Si1 -42.69(7) . 2
C2 Si2 Mg1 Si1 18.96(13) . 2
C1 Si2 Mg1 Si1 -145.65(8) . 2
C3 Si2 Mg1 Si1 116.20(8) . 2
C2 Si2 N1 Si2 83.71(9) . 2
C1 Si2 N1 Si2 -40.67(8) . 2
C3 Si2 N1 Si2 -156.41(8) . 2
Mg1 Si2 N1 Si2 -135.15(5) . 2
C2 Si2 N1 Mg1 -141.14(9) . .
C1 Si2 N1 Mg1 94.48(10) . .
C3 Si2 N1 Mg1 -21.26(9) . .
C2 Si2 N1 Mg1 -45.84(12) . 2
C1 Si2 N1 Mg1 -170.21(9) . 2
C3 Si2 N1 Mg1 74.04(9) . 2
Mg1 Si2 N1 Mg1 95.30(11) . 2
C10 Mg1 N1 Si2 80.39(12) . 2
N2 Mg1 N1 Si2 -106.65(7) . 2
Mg1 Mg1 N1 Si2 -106.65(7) 2 2
Si1 Mg1 N1 Si2 -75.68(8) 2 2
Si2 Mg1 N1 Si2 134.55(12) . 2
C10 Mg1 N1 Si2 -54.17(11) . .
N2 Mg1 N1 Si2 118.80(6) . .
Mg1 Mg1 N1 Si2 118.80(6) 2 .
Si1 Mg1 N1 Si2 149.77(5) 2 .
C10 Mg1 N1 Mg1 -172.96(11) . 2
N2 Mg1 N1 Mg1 0.0 . 2
Si1 Mg1 N1 Mg1 30.968(15) 2 2
Si2 Mg1 N1 Mg1 -118.80(6) . 2
C6 Si1 N2 Si1 87.30(10) . 2
C5 Si1 N2 Si1 -37.06(9) . 2
C4 Si1 N2 Si1 -152.80(7) . 2
Mg1 Si1 N2 Si1 -136.18(5) 2 2
C6 Si1 N2 Mg1 -136.52(10) . 2
C5 Si1 N2 Mg1 99.12(11) . 2
C4 Si1 N2 Mg1 -16.62(9) . 2
C6 Si1 N2 Mg1 -42.66(14) . .
C5 Si1 N2 Mg1 -167.02(10) . .
C4 Si1 N2 Mg1 77.24(9) . .
Mg1 Si1 N2 Mg1 93.86(12) 2 .
N1 Mg1 N2 Si1 118.70(6) . 2
C10 Mg1 N2 Si1 -68.95(12) . 2
Mg1 Mg1 N2 Si1 118.70(6) 2 2
Si2 Mg1 N2 Si1 148.77(5) . 2
N1 Mg1 N2 Si1 -103.81(8) . .
C10 Mg1 N2 Si1 68.53(13) . .
Mg1 Mg1 N2 Si1 -103.81(8) 2 .
Si1 Mg1 N2 Si1 137.48(13) 2 .
Si2 Mg1 N2 Si1 -73.75(8) . .
N1 Mg1 N2 Mg1 0.0 . 2
C10 Mg1 N2 Mg1 172.34(11) . 2
Si1 Mg1 N2 Mg1 -118.70(6) 2 2
Si2 Mg1 N2 Mg1 30.061(15) . 2
N1 Mg1 C10 C11 -155.35(16) . .
N2 Mg1 C10 C11 34.7(3) . .
Si1 Mg1 C10 C11 -1.0(2) 2 .
Si2 Mg1 C10 C11 177.07(18) . .
Mg1 C10 C11 C12 -172.22(18) . .
C10 C11 C12 C13 -65.2(3) . .
